data_7244334
loop_
_publ_author_name
'Reyes-Bravo, Enrique'
'Gnecco, Dino'
'Ju\'arez, Jorge R.'
'Orea, Mar\'ia L.'
'Bern\`es, Sylvain'
'Aparicio, David M.'
'Ter\'an, Joel L.'

_publ_section_title
;
 Diastereoselective synthesis of new zwitterionic bicyclic lactams,
 scaffolds for construction of 2-substituted-4-hydroxy piperidine and its
 pipecolic acid derivatives
;
_journal_issue 7
_journal_name_full 'RSC Advances'
_journal_page_first 4187
_journal_page_last 4190
_journal_paper_doi 10.1039/D1RA09298G
_journal_volume 12
_journal_year 2022
_chemical_absolute_configuration syn
_chemical_formula_moiety 'C14 H15 N O3'
_chemical_formula_sum 'C14 H15 N O3'
_chemical_formula_weight 245.27
_space_group_crystal_system orthorhombic
_space_group_IT_number 19
_space_group_name_Hall 'P 2ac 2ab'
_space_group_name_H-M_alt 'P 21 21 21'
_atom_sites_solution_hydrogens geom
_atom_sites_solution_primary dual
_atom_sites_solution_secondary difmap
_audit_creation_date 2018-06-25
_audit_creation_method SHELXL-2018/3
_audit_update_record
;
2021-11-30 deposited with the CCDC.	2022-01-21 downloaded from the CCDC.
;
_cell_angle_alpha 90
_cell_angle_beta 90
_cell_angle_gamma 90
_cell_formula_units_Z 4
_cell_length_a 7.4810(4)
_cell_length_b 10.4640(9)
_cell_length_c 15.9980(10)
_cell_measurement_reflns_used 18729
_cell_measurement_temperature 295(1)
_cell_measurement_theta_max 24.84
_cell_measurement_theta_min 2.37
_cell_volume 1252.34(15)
_computing_cell_refinement 'X-AREA 1.82'
_computing_data_collection 'X-AREA 1.82 (Stoe & Cie, 2018)'
_computing_data_reduction 'X-AREA 1.82'
_computing_molecular_graphics 'XP in SHELXTL-Plus (Sheldrick, 2008) and Mercury (Macrae et al., 2008)'
_computing_publication_material 'PublCif (Westrip, 2010)'
_computing_structure_refinement 'SHELXL-2018/3 (Sheldrick, 2018)'
_computing_structure_solution 'SHELXT-2018/2 (Sheldrick, 2015a)'
_diffrn_ambient_environment air
_diffrn_ambient_temperature 295(1)
_diffrn_detector 'Reverse-biased silicon diode array'
_diffrn_detector_area_resol_mean 5.81
_diffrn_detector_type 'Dectris Pilatus 100K R'
_diffrn_measured_fraction_theta_full 0.998
_diffrn_measured_fraction_theta_max 0.999
_diffrn_measurement_details
;
1400 frames, 20 s/frame, 1 deg./frame, detector distance = 40 mm
;
_diffrn_measurement_device 'Eulerian four-circle diffractometer'
_diffrn_measurement_device_type 'Stoe Stadivari'
_diffrn_measurement_method '\w scans'
_diffrn_measurement_specimen_support Mitegen
_diffrn_radiation_collimation '0.6 mm diameter'
_diffrn_radiation_monochromator 'Graded multilayer mirror'
_diffrn_radiation_polarisn_norm -90
_diffrn_radiation_probe x-ray
_diffrn_radiation_type AgK\a
_diffrn_radiation_wavelength 0.56083
_diffrn_reflns_av_R_equivalents 0.0823
_diffrn_reflns_av_unetI/netI 0.0471
_diffrn_reflns_Laue_measured_fraction_full 0.998
_diffrn_reflns_Laue_measured_fraction_max 0.999
_diffrn_reflns_limit_h_max 10
_diffrn_reflns_limit_h_min -10
_diffrn_reflns_limit_k_max 14
_diffrn_reflns_limit_k_min -14
_diffrn_reflns_limit_l_max 21
_diffrn_reflns_limit_l_min -21
_diffrn_reflns_number 40682
_diffrn_reflns_point_group_measured_fraction_full 0.999
_diffrn_reflns_point_group_measured_fraction_max 0.999
_diffrn_reflns_theta_full 19.664
_diffrn_reflns_theta_max 22.494
_diffrn_reflns_theta_min 2.372
_diffrn_source 'Sealed X-ray tube'
_diffrn_source_current 0.600
_diffrn_source_power 0.039
_diffrn_source_type 'Axo Astix-f Microfocus source'
_diffrn_source_voltage 65
_exptl_absorpt_coefficient_mu 0.057
_exptl_absorpt_correction_T_max 1.0000
_exptl_absorpt_correction_T_min 0.4137
_exptl_absorpt_correction_type multi-scan
_exptl_absorpt_process_details 'X-AREA 1.82 (Stoe & Cie, 2018)'
_exptl_crystal_colour colourless
_exptl_crystal_density_diffrn 1.301
_exptl_crystal_description prism
_exptl_crystal_F_000 520
_exptl_crystal_size_max 0.500
_exptl_crystal_size_mid 0.300
_exptl_crystal_size_min 0.150
_refine_diff_density_max 0.130
_refine_diff_density_min -0.163
_refine_diff_density_rms 0.027
_refine_ls_extinction_coef 0.020(4)
_refine_ls_extinction_expression Fc^*^=kFc[1+0.001xFc^2^\l^3^/sin(2\q)]^-1/4^
_refine_ls_extinction_method 'SHELXL-2018/3 (Sheldrick 2018)'
_refine_ls_goodness_of_fit_ref 0.813
_refine_ls_hydrogen_treatment constr
_refine_ls_matrix_type full
_refine_ls_number_constraints 0
_refine_ls_number_parameters 165
_refine_ls_number_reflns 3318
_refine_ls_number_restraints 0
_refine_ls_restrained_S_all 0.813
_refine_ls_R_factor_all 0.0709
_refine_ls_R_factor_gt 0.0379
_refine_ls_shift/su_max 0.000
_refine_ls_shift/su_mean 0.000
_refine_ls_structure_factor_coef Fsqd
_refine_ls_weighting_details 'w=1/[\s^2^(Fo^2^)+(0.0439P)^2^] where P=(Fo^2^+2Fc^2^)/3'
_refine_ls_weighting_scheme calc
_refine_ls_wR_factor_gt 0.0762
_refine_ls_wR_factor_ref 0.0832
_reflns_Friedel_coverage 0.734
_reflns_Friedel_fraction_full 1.000
_reflns_Friedel_fraction_max 1.000
_reflns_number_gt 1955
_reflns_number_total 3318
_reflns_threshold_expression 'I > 2\s(I)'
_cod_data_source_file d1ra09298g2.cif
_cod_data_source_block 29
_cod_database_code 7244334
_shelx_shelxl_version_number 2018/3
_shelx_estimated_absorpt_t_min 0.972
_shelx_estimated_absorpt_t_max 0.991

loop_
_space_group_symop_operation_xyz
'x, y, z'
'-x+1/2, -y, z+1/2'
'-x, y+1/2, -z+1/2'
'x+1/2, -y+1/2, -z'

loop_
_atom_site_label
_atom_site_type_symbol
_atom_site_fract_x
_atom_site_fract_y
_atom_site_fract_z
_atom_site_U_iso_or_equiv
_atom_site_adp_type
_atom_site_occupancy
_atom_site_site_symmetry_order
_atom_site_calc_flag
_atom_site_refinement_flags_posn
_atom_site_refinement_flags_adp
_atom_site_refinement_flags_occupancy
_atom_site_disorder_assembly
_atom_site_disorder_group
O1 O 0.08851(17) 0.57286(15) 0.25693(10) 0.0574(4) Uani 1 1 d . . . . .
C2 C 0.2499(3) 0.5008(2) 0.24310(16) 0.0553(6) Uani 1 1 d . . . . .
H2A H 0.264449 0.480864 0.184277 0.066 Uiso 1 1 calc R U . . .
H2B H 0.248204 0.421696 0.274710 0.066 Uiso 1 1 calc R U . . .
C3 C 0.4003(3) 0.5889(2) 0.27367(13) 0.0465(5) Uani 1 1 d . . . . .
H3A H 0.492397 0.538326 0.302012 0.056 Uiso 1 1 calc R U . . .
N4 N 0.30251(19) 0.66624(18) 0.33505(11) 0.0438(4) Uani 1 1 d . . . . .
C5 C 0.3777(3) 0.7541(2) 0.38439(12) 0.0470(5) Uani 1 1 d . . . . .
O2 O 0.53935(19) 0.77441(18) 0.38523(10) 0.0644(5) Uani 1 1 d . . . . .
C6 C 0.2502(3) 0.8283(2) 0.43897(14) 0.0524(6) Uani 1 1 d . . . . .
H6A H 0.299513 0.913040 0.447343 0.063 Uiso 1 1 calc R U . . .
H6B H 0.245819 0.786941 0.493204 0.063 Uiso 1 1 calc R U . . .
C7 C 0.0610(3) 0.8428(2) 0.40766(14) 0.0496(5) Uani 1 1 d . . . . .
O3 O -0.0367(2) 0.92196(18) 0.43823(11) 0.0730(5) Uani 1 1 d . . . . .
C8 C 0.0028(2) 0.7566(2) 0.33744(15) 0.0522(6) Uani 1 1 d . . . . .
H8A H 0.017167 0.801141 0.284679 0.063 Uiso 1 1 calc R U . . .
H8B H -0.122934 0.736369 0.344085 0.063 Uiso 1 1 calc R U . . .
C8A C 0.1096(2) 0.6341(2) 0.33538(14) 0.0480(5) Uani 1 1 d . . . . .
C9 C 0.4837(2) 0.6654(2) 0.20363(13) 0.0453(5) Uani 1 1 d . . . . .
C10 C 0.3881(3) 0.7582(2) 0.16074(15) 0.0591(6) Uani 1 1 d . . . . .
H10A H 0.273985 0.780545 0.178650 0.071 Uiso 1 1 calc R U . . .
C11 C 0.4611(4) 0.8178(3) 0.09171(16) 0.0711(7) Uani 1 1 d . . . . .
H11A H 0.396295 0.880390 0.063724 0.085 Uiso 1 1 calc R U . . .
C12 C 0.6278(4) 0.7853(3) 0.06427(16) 0.0767(8) Uani 1 1 d . . . . .
H12A H 0.675139 0.823484 0.016684 0.092 Uiso 1 1 calc R U . . .
C13 C 0.7250(4) 0.6958(3) 0.10741(18) 0.0746(8) Uani 1 1 d . . . . .
H13A H 0.839684 0.674878 0.089604 0.090 Uiso 1 1 calc R U . . .
C14 C 0.6541(3) 0.6365(2) 0.17709(15) 0.0574(6) Uani 1 1 d . . . . .
H14A H 0.721793 0.576709 0.206218 0.069 Uiso 1 1 calc R U . . .
C15 C 0.0610(3) 0.5451(2) 0.40656(17) 0.0679(7) Uani 1 1 d . . . . .
H15A H 0.128881 0.467565 0.401829 0.102 Uiso 1 1 calc R U . . .
H15B H -0.064242 0.525618 0.404053 0.102 Uiso 1 1 calc R U . . .
H15C H 0.087696 0.585740 0.458898 0.102 Uiso 1 1 calc R U . . .

loop_
_atom_site_aniso_label
_atom_site_aniso_U_11
_atom_site_aniso_U_22
_atom_site_aniso_U_33
_atom_site_aniso_U_23
_atom_site_aniso_U_13
_atom_site_aniso_U_12
O1 0.0427(7) 0.0609(10) 0.0685(10) -0.0198(9) -0.0035(7) -0.0019(7)
C2 0.0504(11) 0.0487(13) 0.0669(16) -0.0091(12) 0.0062(12) 0.0004(11)
C3 0.0414(10) 0.0464(12) 0.0516(12) 0.0020(11) -0.0003(9) 0.0059(10)
N4 0.0336(7) 0.0525(11) 0.0454(10) -0.0030(10) -0.0020(8) -0.0008(8)
C5 0.0426(10) 0.0597(14) 0.0387(11) 0.0022(11) -0.0062(9) -0.0056(11)
O2 0.0442(8) 0.0910(13) 0.0580(10) -0.0080(9) -0.0050(7) -0.0118(9)
C6 0.0535(11) 0.0608(15) 0.0430(12) -0.0051(12) -0.0047(9) -0.0044(12)
C7 0.0516(11) 0.0477(13) 0.0494(12) 0.0011(11) 0.0012(10) 0.0001(11)
O3 0.0682(10) 0.0716(12) 0.0793(12) -0.0204(10) -0.0018(9) 0.0200(10)
C8 0.0396(10) 0.0578(13) 0.0593(14) -0.0063(13) -0.0067(9) 0.0037(10)
C8A 0.0374(9) 0.0500(13) 0.0565(13) -0.0060(12) 0.0008(10) -0.0019(9)
C9 0.0457(10) 0.0467(12) 0.0435(11) -0.0074(10) -0.0008(9) -0.0042(10)
C10 0.0603(12) 0.0657(15) 0.0514(13) 0.0012(14) -0.0010(12) 0.0016(13)
C11 0.0922(18) 0.0731(18) 0.0480(14) 0.0045(14) -0.0091(14) -0.0059(17)
C12 0.100(2) 0.085(2) 0.0458(14) -0.0019(15) 0.0113(15) -0.0268(19)
C13 0.0683(15) 0.089(2) 0.0663(18) -0.0138(17) 0.0249(14) -0.0138(16)
C14 0.0530(12) 0.0607(16) 0.0586(15) -0.0068(13) 0.0083(11) 0.0000(11)
C15 0.0618(14) 0.0576(15) 0.0841(19) -0.0017(14) 0.0258(14) 0.0007(13)

loop_
_atom_type_symbol
_atom_type_description
_atom_type_scat_dispersion_real
_atom_type_scat_dispersion_imag
_atom_type_scat_source
C C 0.0015 0.0009 'International Tables Vol C Tables 4.2.6.8 and 6.1.1.4'
H H 0.0000 0.0000 'International Tables Vol C Tables 4.2.6.8 and 6.1.1.4'
N N 0.0030 0.0019 'International Tables Vol C Tables 4.2.6.8 and 6.1.1.4'
O O 0.0056 0.0036 'International Tables Vol C Tables 4.2.6.8 and 6.1.1.4'

loop_
_geom_angle_atom_site_label_1
_geom_angle_atom_site_label_2
_geom_angle_atom_site_label_3
_geom_angle
_geom_angle_site_symmetry_1
_geom_angle_site_symmetry_3
_geom_angle_publ_flag
C8A O1 C2 106.21(15) . . ?
O1 C2 C3 104.54(17) . . ?
N4 C3 C9 114.19(18) . . ?
N4 C3 C2 100.31(15) . . ?
C9 C3 C2 112.60(18) . . ?
C5 N4 C3 124.39(16) . . ?
C5 N4 C8A 124.35(17) . . ?
C3 N4 C8A 111.26(17) . . ?
O2 C5 N4 122.7(2) . . ?
O2 C5 C6 121.8(2) . . ?
N4 C5 C6 115.46(16) . . ?
C5 C6 C7 116.94(19) . . ?
O3 C7 C8 122.6(2) . . ?
O3 C7 C6 120.2(2) . . ?
C8 C7 C6 117.29(19) . . ?
C7 C8 C8A 111.82(17) . . ?
O1 C8A N4 102.00(15) . . ?
O1 C8A C8 110.11(18) . . ?
N4 C8A C8 108.82(17) . . ?
O1 C8A C15 111.14(18) . . ?
N4 C8A C15 112.08(19) . . ?
C8 C8A C15 112.22(18) . . ?
C14 C9 C10 118.6(2) . . ?
C14 C9 C3 119.6(2) . . ?
C10 C9 C3 121.62(18) . . ?
C11 C10 C9 120.5(2) . . ?
C12 C11 C10 120.4(3) . . ?
C11 C12 C13 119.5(3) . . ?
C12 C13 C14 120.6(2) . . ?
C9 C14 C13 120.4(3) . . ?

loop_
_geom_bond_atom_site_label_1
_geom_bond_atom_site_label_2
_geom_bond_distance
_geom_bond_site_symmetry_2
_geom_bond_publ_flag
O1 C8A 1.418(3) . ?
O1 C2 1.440(3) . ?
C2 C3 1.535(3) . ?
C3 N4 1.468(3) . ?
C3 C9 1.512(3) . ?
N4 C5 1.336(3) . ?
N4 C8A 1.482(2) . ?
C5 O2 1.228(2) . ?
C5 C6 1.508(3) . ?
C6 C7 1.509(3) . ?
C7 O3 1.208(3) . ?
C7 C8 1.505(3) . ?
C8 C8A 1.511(3) . ?
C8A C15 1.515(3) . ?
C9 C14 1.377(3) . ?
C9 C10 1.388(3) . ?
C10 C11 1.381(3) . ?
C11 C12 1.365(4) . ?
C12 C13 1.372(4) . ?
C13 C14 1.382(4) . ?

loop_
_geom_hbond_atom_site_label_D
_geom_hbond_atom_site_label_H
_geom_hbond_atom_site_label_A
_geom_hbond_distance_DH
_geom_hbond_distance_HA
_geom_hbond_distance_DA
_geom_hbond_angle_DHA
_geom_hbond_site_symmetry_A
_geom_hbond_publ_flag
C6 H6B O2 0.97 2.57 3.399(3) 144.1 4_466 yes
C8 H8B O2 0.97 2.64 3.555(2) 157.2 1_455 yes

loop_
_geom_torsion_atom_site_label_1
_geom_torsion_atom_site_label_2
_geom_torsion_atom_site_label_3
_geom_torsion_atom_site_label_4
_geom_torsion
_geom_torsion_site_symmetry_1
_geom_torsion_site_symmetry_2
_geom_torsion_site_symmetry_3
_geom_torsion_site_symmetry_4
_geom_torsion_publ_flag
C8A O1 C2 C3 -40.6(2) . . . . ?
O1 C2 C3 N4 26.3(2) . . . . ?
O1 C2 C3 C9 -95.5(2) . . . . ?
C9 C3 N4 C5 -63.9(3) . . . . ?
C2 C3 N4 C5 175.5(2) . . . . ?
C9 C3 N4 C8A 116.26(19) . . . . ?
C2 C3 N4 C8A -4.4(2) . . . . ?
C3 N4 C5 O2 -3.2(4) . . . . ?
C8A N4 C5 O2 176.6(2) . . . . ?
C3 N4 C5 C6 176.26(19) . . . . ?
C8A N4 C5 C6 -3.9(3) . . . . ?
O2 C5 C6 C7 152.4(2) . . . . ?
N4 C5 C6 C7 -27.2(3) . . . . ?
C5 C6 C7 O3 -164.3(2) . . . . ?
C5 C6 C7 C8 15.0(3) . . . . ?
O3 C7 C8 C8A -155.2(2) . . . . ?
C6 C7 C8 C8A 25.5(3) . . . . ?
C2 O1 C8A N4 36.4(2) . . . . ?
C2 O1 C8A C8 151.81(17) . . . . ?
C2 O1 C8A C15 -83.2(2) . . . . ?
C5 N4 C8A O1 160.98(19) . . . . ?
C3 N4 C8A O1 -19.1(2) . . . . ?
C5 N4 C8A C8 44.6(3) . . . . ?
C3 N4 C8A C8 -135.48(18) . . . . ?
C5 N4 C8A C15 -80.1(3) . . . . ?
C3 N4 C8A C15 99.8(2) . . . . ?
C7 C8 C8A O1 -163.52(17) . . . . ?
C7 C8 C8A N4 -52.5(2) . . . . ?
C7 C8 C8A C15 72.1(2) . . . . ?
N4 C3 C9 C14 137.7(2) . . . . ?
C2 C3 C9 C14 -108.8(2) . . . . ?
N4 C3 C9 C10 -47.3(3) . . . . ?
C2 C3 C9 C10 66.3(3) . . . . ?
C14 C9 C10 C11 1.6(3) . . . . ?
C3 C9 C10 C11 -173.5(2) . . . . ?
C9 C10 C11 C12 0.6(4) . . . . ?
C10 C11 C12 C13 -2.1(4) . . . . ?
C11 C12 C13 C14 1.5(4) . . . . ?
C10 C9 C14 C13 -2.3(3) . . . . ?
C3 C9 C14 C13 172.9(2) . . . . ?
C12 C13 C14 C9 0.8(4) . . . . ?
